data_4300461
_journal_name_full 'Inorganic Chemistry'
_journal_paper_doi 10.1021/ic051297a
_journal_year 2006
_chemical_formula_sum 'C50 H44 Au2 Cl2 N4 O10 P2'
_chemical_formula_weight 1387.67
_space_group_IT_number 2
_symmetry_cell_setting triclinic
_symmetry_space_group_name_Hall '-P 1'
_symmetry_space_group_name_H-M 'P -1'
_cell_angle_alpha 73.873(3)
_cell_angle_beta 76.235(3)
_cell_angle_gamma 67.152(3)
_cell_formula_units_Z 1
_cell_length_a 9.6613(19)
_cell_length_b 10.641(2)
_cell_length_c 13.856(3)
_cell_measurement_temperature 273(2)
_cell_volume 1247.4(4)
_diffrn_ambient_temperature 273(2)
_exptl_crystal_density_diffrn 1.847
_cod_depositor_comments
;
The following automatic conversions were performed:
'_symmetry_cell_setting' value 'Triclinic' changed to 'triclinic'
according to '/home/saulius/struct/CIF-dictionaries/cif_core.dic'
dictionary named 'cif_core.dic' version 2.4.1 from 2010-06-29.

Automatic conversion script
Id: cif_fix_enum 1527 2010-12-29 10:47:43Z saulius 
;
_cod_database_code 4300461

loop_
_symmetry_equiv_pos_as_xyz
'x, y, z'
'-x, -y, -z'

loop_
_atom_site_label
_atom_site_type_symbol
_atom_site_fract_x
_atom_site_fract_y
_atom_site_fract_z
_atom_site_U_iso_or_equiv
_atom_site_adp_type
_atom_site_occupancy
_atom_site_symmetry_multiplicity
_atom_site_calc_flag
_atom_site_refinement_flags
_atom_site_disorder_assembly
_atom_site_disorder_group
Au1 Au 0.44477(2) 0.931740(18) 0.223486(13) 0.04159(7) Uani 1 1 d . . .
Cl1 Cl 0.04687(14) 0.19683(13) 0.31396(9) 0.0473(3) Uani 1 1 d . . .
P1 P 0.37386(14) 0.81356(12) 0.14539(9) 0.0383(3) Uani 1 1 d . . .
O1 O 0.4135(4) 1.3800(3) 0.5720(3) 0.0578(10) Uani 1 1 d . . .
O2 O 0.1394(5) 0.2358(5) 0.2238(3) 0.0759(12) Uani 1 1 d . . .
O3 O -0.0452(6) 0.1349(5) 0.2912(4) 0.0922(15) Uani 1 1 d . . .
O4 O 0.1368(6) 0.0993(5) 0.3860(3) 0.0980(16) Uani 1 1 d . . .
O5 O -0.0489(5) 0.3165(4) 0.3537(3) 0.0739(12) Uani 1 1 d . . .
N1 N 0.5226(4) 1.0238(4) 0.3033(3) 0.0369(8) Uani 1 1 d . . .
N2 N 0.6344(5) 1.3445(4) 0.4647(3) 0.0392(9) Uani 1 1 d . . .
H2A H 0.6912 1.3845 0.4200 0.047 Uiso 1 1 calc R . .
C1 C 0.6266(5) 0.9437(5) 0.3635(4) 0.0416(11) Uani 1 1 d . . .
H1 H 0.6645 0.8481 0.3667 0.037(12) Uiso 1 1 d R . .
C2 C 0.6787(5) 0.9968(5) 0.4207(4) 0.0413(10) Uani 1 1 d . . .
H2 H 0.7512 0.9375 0.4621 0.037(12) Uiso 1 1 d R . .
C3 C 0.6234(5) 1.1392(4) 0.4168(3) 0.0326(9) Uani 1 1 d . . .
C4 C 0.5174(6) 1.2209(5) 0.3539(4) 0.0438(11) Uani 1 1 d . . .
H4 H 0.4784 1.3169 0.3484 0.048(14) Uiso 1 1 d R . .
C5 C 0.4687(6) 1.1609(5) 0.2995(4) 0.0481(12) Uani 1 1 d . . .
H5 H 0.3957 1.2178 0.2579 0.046(13) Uiso 1 1 d R . .
C6 C 0.6798(5) 1.1935(4) 0.4847(3) 0.0390(10) Uani 1 1 d . . .
H6A H 0.7897 1.1528 0.4771 0.036(12) Uiso 1 1 d R . .
H6B H 0.6407 1.1621 0.5548 0.031(11) Uiso 1 1 d R . .
C7 C 0.5092(6) 1.4220(5) 0.5128(3) 0.0402(10) Uani 1 1 d . . .
C8 C 0.2825(5) 0.9164(5) 0.0349(3) 0.0417(10) Uani 1 1 d . . .
C9 C 0.2438(6) 1.0591(5) 0.0138(4) 0.0528(13) Uani 1 1 d . . .
H20 H 0.2658 1.1022 0.0549 0.046(14) Uiso 1 1 d R . .
C10 C 0.1709(7) 1.1389(7) -0.0696(4) 0.0673(16) Uani 1 1 d . . .
H19 H 0.1464 1.2344 -0.0844 0.08(2) Uiso 1 1 d R . .
C11 C 0.1336(6) 1.0791(8) -0.1279(4) 0.0678(17) Uani 1 1 d . . .
H18 H 0.0840 1.1339 -0.1829 0.12(3) Uiso 1 1 d R . .
C12 C 0.1706(7) 0.9372(8) -0.1075(4) 0.0684(17) Uani 1 1 d . . .
H17 H 0.1443 0.8964 -0.1484 0.071(18) Uiso 1 1 d R . .
C13 C 0.2442(7) 0.8557(6) -0.0268(4) 0.0605(15) Uani 1 1 d . . .
H16 H 0.2691 0.7595 -0.0135 0.062(17) Uiso 1 1 d R . .
C14 C 0.5398(5) 0.6726(5) 0.1052(3) 0.0408(10) Uani 1 1 d . . .
C15 C 0.6102(7) 0.6768(6) 0.0053(4) 0.0549(13) Uani 1 1 d . . .
H28 H 0.5651 0.7491 -0.0456 0.040(13) Uiso 1 1 d R . .
C16 C 0.7436(8) 0.5762(7) -0.0182(5) 0.0714(18) Uani 1 1 d . . .
H29 H 0.7904 0.5823 -0.0854 0.079(19) Uiso 1 1 d R . .
C17 C 0.8094(7) 0.4671(7) 0.0546(6) 0.0742(18) Uani 1 1 d . . .
H30 H 0.9008 0.3983 0.0378 0.09(2) Uiso 1 1 d R . .
C18 C 0.7391(8) 0.4607(8) 0.1531(6) 0.089(2) Uani 1 1 d . . .
H31 H 0.7806 0.3852 0.2030 0.11(3) Uiso 1 1 d R . .
C19 C 0.6078(7) 0.5629(7) 0.1794(5) 0.0726(18) Uani 1 1 d . . .
H32 H 0.5653 0.5594 0.2465 0.12(3) Uiso 1 1 d R . .
C20 C 0.2481(5) 0.7274(5) 0.2305(3) 0.0409(10) Uani 1 1 d . . .
C21 C 0.2332(7) 0.6131(6) 0.2101(4) 0.0623(15) Uani 1 1 d . . .
H26 H 0.2905 0.5773 0.1542 0.078(19) Uiso 1 1 d R . .
C22 C 0.1314(9) 0.5527(7) 0.2736(5) 0.0759(18) Uani 1 1 d . . .
H25 H 0.1221 0.4763 0.2600 0.10(2) Uiso 1 1 d R . .
C23 C 0.0488(7) 0.6030(7) 0.3584(4) 0.0669(16) Uani 1 1 d . . .
H24 H -0.0192 0.5624 0.4005 0.058(15) Uiso 1 1 d R . .
C24 C 0.0635(7) 0.7140(7) 0.3798(4) 0.0642(16) Uani 1 1 d . . .
H23 H 0.0079 0.7467 0.4377 0.073(18) Uiso 1 1 d R . .
C25 C 0.1621(6) 0.7785(5) 0.3156(4) 0.0474(12) Uani 1 1 d . . .
H22 H 0.1702 0.8553 0.3301 0.041(13) Uiso 1 1 d R . .

loop_
_atom_site_aniso_label
_atom_site_aniso_U_11
_atom_site_aniso_U_22
_atom_site_aniso_U_33
_atom_site_aniso_U_23
_atom_site_aniso_U_13
_atom_site_aniso_U_12
Au1 0.05039(12) 0.04427(11) 0.04221(11) -0.01429(8) -0.01183(8) -0.02258(9)
Cl1 0.0475(7) 0.0468(7) 0.0491(7) -0.0084(5) -0.0121(5) -0.0161(5)
P1 0.0499(7) 0.0371(6) 0.0364(6) -0.0083(5) -0.0126(5) -0.0199(5)
O1 0.069(2) 0.0412(19) 0.066(2) -0.0185(17) 0.0146(19) -0.0309(18)
O2 0.080(3) 0.081(3) 0.062(3) -0.016(2) 0.008(2) -0.032(2)
O3 0.092(4) 0.095(3) 0.119(4) -0.035(3) -0.030(3) -0.048(3)
O4 0.121(4) 0.085(3) 0.075(3) 0.001(3) -0.055(3) -0.010(3)
O5 0.070(3) 0.063(3) 0.090(3) -0.036(2) 0.014(2) -0.026(2)
N1 0.040(2) 0.044(2) 0.0378(19) -0.0149(16) -0.0047(16) -0.0219(18)
N2 0.054(2) 0.036(2) 0.0359(19) -0.0102(16) -0.0051(17) -0.0225(18)
C1 0.049(3) 0.033(2) 0.049(3) -0.016(2) -0.010(2) -0.015(2)
C2 0.045(3) 0.036(2) 0.046(3) -0.011(2) -0.017(2) -0.009(2)
C3 0.036(2) 0.035(2) 0.035(2) -0.0126(18) -0.0040(18) -0.0180(18)
C4 0.057(3) 0.029(2) 0.051(3) -0.006(2) -0.022(2) -0.014(2)
C5 0.055(3) 0.043(3) 0.052(3) -0.007(2) -0.025(2) -0.015(2)
C6 0.050(3) 0.037(2) 0.040(2) -0.0116(19) -0.012(2) -0.020(2)
C7 0.055(3) 0.039(2) 0.038(2) -0.012(2) -0.007(2) -0.025(2)
C8 0.045(3) 0.050(3) 0.036(2) -0.006(2) -0.011(2) -0.022(2)
C9 0.056(3) 0.049(3) 0.054(3) -0.004(2) -0.015(3) -0.019(3)
C10 0.066(4) 0.065(4) 0.057(4) 0.000(3) -0.019(3) -0.011(3)
C11 0.050(3) 0.093(5) 0.044(3) 0.004(3) -0.018(3) -0.014(3)
C12 0.070(4) 0.109(5) 0.044(3) -0.007(3) -0.021(3) -0.049(4)
C13 0.081(4) 0.062(4) 0.051(3) 0.003(3) -0.026(3) -0.038(3)
C14 0.047(3) 0.044(3) 0.037(2) -0.012(2) -0.010(2) -0.017(2)
C15 0.072(4) 0.052(3) 0.045(3) -0.011(3) -0.003(3) -0.029(3)
C16 0.079(4) 0.075(4) 0.068(4) -0.039(4) 0.018(3) -0.035(4)
C17 0.056(4) 0.070(4) 0.100(5) -0.045(4) -0.002(4) -0.013(3)
C18 0.073(5) 0.081(5) 0.086(5) -0.015(4) -0.021(4) 0.005(4)
C19 0.072(4) 0.074(4) 0.051(4) -0.014(3) -0.015(3) 0.001(3)
C20 0.050(3) 0.040(2) 0.038(2) -0.009(2) -0.012(2) -0.019(2)
C21 0.089(4) 0.061(3) 0.053(3) -0.023(3) 0.007(3) -0.045(3)
C22 0.108(5) 0.068(4) 0.069(4) -0.020(3) 0.011(4) -0.057(4)
C23 0.077(4) 0.072(4) 0.057(3) -0.002(3) -0.004(3) -0.042(3)
C24 0.061(4) 0.090(5) 0.038(3) -0.013(3) 0.000(3) -0.026(3)
C25 0.055(3) 0.050(3) 0.041(3) -0.015(2) -0.012(2) -0.016(2)

loop_
_geom_bond_atom_site_label_1
_geom_bond_atom_site_label_2
_geom_bond_distance
_geom_bond_site_symmetry_2
_geom_bond_publ_flag
Au1 N1 2.078(3) . ?
Au1 P1 2.2359(11) . ?
Cl1 O4 1.402(4) . ?
Cl1 O2 1.414(4) . ?
Cl1 O5 1.419(4) . ?
Cl1 O3 1.424(4) . ?
P1 C8 1.812(5) . ?
P1 C20 1.814(5) . ?
P1 C14 1.818(5) . ?
O1 C7 1.218(5) . ?
N1 C1 1.330(6) . ?
N1 C5 1.335(6) . ?
N2 C7 1.317(6) . ?
N2 C6 1.454(5) . ?
C1 C2 1.364(6) . ?
C2 C3 1.387(6) . ?
C3 C4 1.369(6) . ?
C3 C6 1.518(5) . ?
C4 C5 1.367(6) . ?
C7 C7 1.546(9) 2_686 ?
C8 C9 1.377(7) . ?
C8 C13 1.389(7) . ?
C9 C10 1.389(7) . ?
C10 C11 1.338(9) . ?
C11 C12 1.370(9) . ?
C12 C13 1.367(8) . ?
C14 C19 1.382(7) . ?
C14 C15 1.386(6) . ?
C15 C16 1.355(8) . ?
C16 C17 1.360(9) . ?
C17 C18 1.368(9) . ?
C18 C19 1.362(9) . ?
C20 C25 1.384(6) . ?
C20 C21 1.388(6) . ?
C21 C22 1.386(8) . ?
C22 C23 1.369(8) . ?
C23 C24 1.360(8) . ?
C24 C25 1.391(7) . ?
